data_4102252
loop_
_publ_author_name
'Grant W. Margulieux'
'Nils Weidemann'
'David C. Lacy'
'Curtis E. Moore'
'Arnold L. Rheingold'
'Joshua S. Figueroa'

_publ_section_title
;
 Isocyano Analogues of [Co(CO)4]n: A Tetraisocyanide of Cobalt Isolated in
 Three States of Charge
;
_journal_name_full 'Journal of the American Chemical Society'
_journal_page_first 5033
_journal_page_last 5035
_journal_paper_doi 10.1021/ja1012382
_journal_volume 132
_journal_year 2010
_chemical_formula_sum 'C108 H120 Co N4 O4'
_chemical_formula_weight 1597.01
_chemical_name_common Co(CNArMes2)4
_chemical_name_systematic
; 
 ? 
;
_space_group_IT_number 15
_symmetry_cell_setting monoclinic
_symmetry_space_group_name_Hall '-C 2yc'
_symmetry_space_group_name_H-M 'C 1 2/c 1'
_atom_sites_solution_hydrogens geom
_atom_sites_solution_primary direct
_atom_sites_solution_secondary difmap
_audit_creation_method SHELXL-97
_cell_angle_alpha 90.00
_cell_angle_beta 112.141(5)
_cell_angle_gamma 90.00
_cell_formula_units_Z 4
_cell_length_a 29.708(10)
_cell_length_b 11.863(4)
_cell_length_c 27.485(9)
_cell_measurement_reflns_used 3010
_cell_measurement_temperature 100(2)
_cell_measurement_theta_max 22.12
_cell_measurement_theta_min 2.55
_cell_volume 8972(5)
_computing_cell_refinement 'Bruker SAINT'
_computing_data_collection 'Bruker APEX2'
_computing_data_reduction 'Bruker SAINT'
_computing_molecular_graphics 'Bruker SHELXTL'
_computing_publication_material 'Bruker SHELXTL'
_computing_structure_refinement 'SHELXL-97 (Sheldrick, 1997)'
_computing_structure_solution 'SHELXS-97 (Sheldrick, 1990)'
_diffrn_ambient_temperature 100(2)
_diffrn_measured_fraction_theta_full 1.000
_diffrn_measured_fraction_theta_max 1.000
_diffrn_measurement_device_type 'Bruker APEX-II CCD'
_diffrn_measurement_method '\f and \w scans'
_diffrn_radiation_monochromator graphite
_diffrn_radiation_source 'fine-focus sealed tube'
_diffrn_radiation_type MoK\a
_diffrn_radiation_wavelength 0.71073
_diffrn_reflns_av_R_equivalents 0.0918
_diffrn_reflns_av_sigmaI/netI 0.0804
_diffrn_reflns_limit_h_max 23
_diffrn_reflns_limit_h_min -32
_diffrn_reflns_limit_k_max 12
_diffrn_reflns_limit_k_min -13
_diffrn_reflns_limit_l_max 30
_diffrn_reflns_limit_l_min -27
_diffrn_reflns_number 31592
_diffrn_reflns_theta_full 23.26
_diffrn_reflns_theta_max 23.26
_diffrn_reflns_theta_min 1.48
_diffrn_standards_number 0
_exptl_absorpt_coefficient_mu 0.247
_exptl_absorpt_correction_T_max 0.9757
_exptl_absorpt_correction_T_min 0.9639
_exptl_absorpt_correction_type multi-scan
_exptl_absorpt_process_details SADABS
_exptl_crystal_colour Red
_exptl_crystal_density_diffrn 1.182
_exptl_crystal_density_meas 0
_exptl_crystal_density_method 'not measured'
_exptl_crystal_description Block
_exptl_crystal_F_000 3420
_exptl_crystal_size_max 0.15
_exptl_crystal_size_mid 0.15
_exptl_crystal_size_min 0.10
_refine_diff_density_max 0.474
_refine_diff_density_min -0.495
_refine_diff_density_rms 0.056
_refine_ls_extinction_coef 0.00041(6)
_refine_ls_extinction_expression Fc^*^=kFc[1+0.001xFc^2^\l^3^/sin(2\q)]^-1/4^
_refine_ls_extinction_method SHELXL
_refine_ls_goodness_of_fit_ref 1.086
_refine_ls_hydrogen_treatment constr
_refine_ls_matrix_type full
_refine_ls_number_parameters 543
_refine_ls_number_reflns 6449
_refine_ls_number_restraints 0
_refine_ls_restrained_S_all 1.086
_refine_ls_R_factor_all 0.1126
_refine_ls_R_factor_gt 0.0700
_refine_ls_shift/su_max 0.000
_refine_ls_shift/su_mean 0.000
_refine_ls_structure_factor_coef Fsqd
_refine_ls_weighting_details 'calc w=1/[\s^2^(Fo^2^)+(0.0306P)^2^+25.8634P] where P=(Fo^2^+2Fc^2^)/3'
_refine_ls_weighting_scheme calc
_refine_ls_wR_factor_gt 0.1245
_refine_ls_wR_factor_ref 0.1410
_reflns_number_gt 4402
_reflns_number_total 6449
_reflns_threshold_expression >2sigma(I)
_cod_data_source_file ja1012382_si_002_3.cif
_cod_data_source_block jfig205
_cod_depositor_comments
;
The following automatic conversions were performed:

'_exptl_absorpt_correction_type' value 'Multi-scan' changed to
'multi-scan' according to the built-in table from CIF Core dictionary
named 'cif_core.dic' version 2.4.1 from 2010-06-29.

Automatic conversion script
Id: cif_fix_values 1715 2011-07-08 13:25:40Z adriana 
;
_cod_database_code 4102252

loop_
_symmetry_equiv_pos_as_xyz
'x, y, z'
'-x, y, -z+1/2'
'x+1/2, y+1/2, z'
'-x+1/2, y+1/2, -z+1/2'
'-x, -y, -z'
'x, -y, z-1/2'
'-x+1/2, -y+1/2, -z'
'x+1/2, -y+1/2, z-1/2'

loop_
_atom_site_label
_atom_site_type_symbol
_atom_site_fract_x
_atom_site_fract_y
_atom_site_fract_z
_atom_site_U_iso_or_equiv
_atom_site_adp_type
_atom_site_occupancy
_atom_site_symmetry_multiplicity
_atom_site_calc_flag
_atom_site_refinement_flags
C1 C 0.54329(16) -0.0027(4) 0.73533(16) 0.0288(11) Uani 1 1 d .
C2 C 0.46937(14) 0.1878(4) 0.69657(16) 0.0272(10) Uani 1 1 d .
C3 C 0.60661(15) -0.1413(3) 0.72806(16) 0.0271(10) Uani 1 1 d .
C4 C 0.64737(15) -0.1519(3) 0.77583(16) 0.0302(11) Uani 1 1 d .
C5 C 0.68470(15) -0.2228(4) 0.77677(18) 0.0338(11) Uani 1 1 d .
H5 H 0.7125 -0.2309 0.8083 0.041 Uiso 1 1 calc R
C6 C 0.68204(16) -0.2818(4) 0.73268(19) 0.0382(12) Uani 1 1 d .
H6 H 0.7085 -0.3281 0.7336 0.046 Uiso 1 1 calc R
C7 C 0.64117(16) -0.2742(4) 0.68700(18) 0.0331(11) Uani 1 1 d .
H7 H 0.6396 -0.3172 0.6572 0.040 Uiso 1 1 calc R
C8 C 0.60232(15) -0.2049(3) 0.68358(17) 0.0284(10) Uani 1 1 d .
C9 C 0.64763(14) -0.0962(4) 0.82483(16) 0.0291(10) Uani 1 1 d .
C10 C 0.64162(15) -0.1631(3) 0.86387(17) 0.0303(11) Uani 1 1 d .
C11 C 0.64156(15) -0.1129(4) 0.90924(18) 0.0347(11) Uani 1 1 d .
H11 H 0.6371 -0.1588 0.9354 0.042 Uiso 1 1 calc R
C12 C 0.64784(14) 0.0030(4) 0.91801(17) 0.0312(11) Uani 1 1 d .
C13 C 0.65348(15) 0.0681(4) 0.87871(17) 0.0359(12) Uani 1 1 d .
H13 H 0.6572 0.1473 0.8836 0.043 Uiso 1 1 calc R
C14 C 0.65389(16) 0.0216(4) 0.83264(18) 0.0336(11) Uani 1 1 d .
C15 C 0.63396(17) -0.2897(3) 0.85643(19) 0.0407(12) Uani 1 1 d .
H15A H 0.6270 -0.3212 0.8858 0.061 Uiso 1 1 calc R
H15B H 0.6634 -0.3247 0.8553 0.061 Uiso 1 1 calc R
H15C H 0.6066 -0.3046 0.8234 0.061 Uiso 1 1 calc R
C16 C 0.64773(17) 0.0562(4) 0.96799(18) 0.0437(13) Uani 1 1 d .
H16A H 0.6304 0.0070 0.9837 0.066 Uiso 1 1 calc R
H16B H 0.6314 0.1295 0.9599 0.066 Uiso 1 1 calc R
H16C H 0.6813 0.0665 0.9928 0.066 Uiso 1 1 calc R
C17 C 0.66124(19) 0.0967(4) 0.79190(19) 0.0502(14) Uani 1 1 d .
H17A H 0.6303 0.1060 0.7621 0.075 Uiso 1 1 calc R
H17B H 0.6851 0.0623 0.7797 0.075 Uiso 1 1 calc R
H17C H 0.6731 0.1706 0.8074 0.075 Uiso 1 1 calc R
C18 C 0.55725(16) -0.2057(3) 0.63458(16) 0.0287(11) Uani 1 1 d .
C19 C 0.51289(15) -0.2428(3) 0.63688(16) 0.0279(10) Uani 1 1 d .
C20 C 0.47215(16) -0.2505(3) 0.59070(16) 0.0330(11) Uani 1 1 d .
H20 H 0.4426 -0.2762 0.5927 0.040 Uiso 1 1 calc R
C21 C 0.47246(18) -0.2225(4) 0.54177(17) 0.0375(12) Uani 1 1 d .
C22 C 0.51632(19) -0.1881(4) 0.54020(17) 0.0403(13) Uani 1 1 d .
H22 H 0.5177 -0.1697 0.5071 0.048 Uiso 1 1 calc R
C23 C 0.55874(18) -0.1792(4) 0.58514(18) 0.0365(12) Uani 1 1 d .
C24 C 0.50728(15) -0.2760(4) 0.68751(16) 0.0311(11) Uani 1 1 d .
H24A H 0.4934 -0.2127 0.7002 0.047 Uiso 1 1 calc R
H24B H 0.5392 -0.2954 0.7140 0.047 Uiso 1 1 calc R
H24C H 0.4856 -0.3413 0.6811 0.047 Uiso 1 1 calc R
C25 C 0.42708(18) -0.2303(4) 0.49270(18) 0.0527(15) Uani 1 1 d .
H25A H 0.4163 -0.1543 0.4794 0.079 Uiso 1 1 calc R
H25B H 0.4014 -0.2680 0.5009 0.079 Uiso 1 1 calc R
H25C H 0.4340 -0.2736 0.4660 0.079 Uiso 1 1 calc R
C26 C 0.60473(19) -0.1402(4) 0.5786(2) 0.0520(15) Uani 1 1 d .
H26A H 0.5971 -0.0775 0.5536 0.078 Uiso 1 1 calc R
H26B H 0.6185 -0.2027 0.5655 0.078 Uiso 1 1 calc R
H26C H 0.6283 -0.1151 0.6127 0.078 Uiso 1 1 calc R
C27 C 0.43828(15) 0.3250(3) 0.61909(16) 0.0282(11) Uani 1 1 d .
C28 C 0.39549(15) 0.3904(4) 0.60421(16) 0.0321(11) Uani 1 1 d .
C29 C 0.38427(16) 0.4560(4) 0.55869(17) 0.0357(12) Uani 1 1 d .
H29 H 0.3559 0.5018 0.5478 0.043 Uiso 1 1 calc R
C30 C 0.41295(17) 0.4562(4) 0.52928(18) 0.0403(12) Uani 1 1 d .
H30 H 0.4034 0.4981 0.4975 0.048 Uiso 1 1 calc R
C31 C 0.45582(16) 0.3951(4) 0.54625(16) 0.0345(11) Uani 1 1 d .
H31 H 0.4759 0.3970 0.5263 0.041 Uiso 1 1 calc R
C32 C 0.47000(15) 0.3307(3) 0.59201(16) 0.0278(10) Uani 1 1 d .
C33 C 0.51954(15) 0.2783(3) 0.61268(15) 0.0277(10) Uani 1 1 d .
C34 C 0.52639(15) 0.1613(3) 0.61377(15) 0.0286(11) Uani 1 1 d .
C35 C 0.57373(16) 0.1195(4) 0.63223(17) 0.0356(12) Uani 1 1 d .
H35 H 0.5785 0.0403 0.6331 0.043 Uiso 1 1 calc R
C36 C 0.61411(16) 0.1891(4) 0.64934(17) 0.0374(12) Uani 1 1 d .
C37 C 0.60666(16) 0.3049(4) 0.64885(16) 0.0357(12) Uani 1 1 d .
H37 H 0.6340 0.3538 0.6611 0.043 Uiso 1 1 calc R
C38 C 0.56042(16) 0.3507(4) 0.63098(17) 0.0328(11) Uani 1 1 d .
C39 C 0.48452(16) 0.0790(4) 0.59413(17) 0.0357(11) Uani 1 1 d .
H39A H 0.4921 0.0195 0.5737 0.053 Uiso 1 1 calc R
H39B H 0.4550 0.1188 0.5719 0.053 Uiso 1 1 calc R
H39C H 0.4793 0.0453 0.6241 0.053 Uiso 1 1 calc R
C40 C 0.66503(17) 0.1420(4) 0.6672(2) 0.0544(15) Uani 1 1 d .
H40A H 0.6645 0.0615 0.6749 0.082 Uiso 1 1 calc R
H40B H 0.6860 0.1818 0.6989 0.082 Uiso 1 1 calc R
H40C H 0.6777 0.1522 0.6393 0.082 Uiso 1 1 calc R
C41 C 0.55408(18) 0.4773(4) 0.63182(19) 0.0448(13) Uani 1 1 d .
H41A H 0.5845 0.5117 0.6553 0.067 Uiso 1 1 calc R
H41B H 0.5281 0.4947 0.6445 0.067 Uiso 1 1 calc R
H41C H 0.5455 0.5074 0.5963 0.067 Uiso 1 1 calc R
C42 C 0.36345(15) 0.3945(3) 0.63485(16) 0.0294(11) Uani 1 1 d .
C43 C 0.38145(14) 0.4272(3) 0.68809(16) 0.0269(10) Uani 1 1 d .
C44 C 0.34965(15) 0.4355(3) 0.71407(17) 0.0310(11) Uani 1 1 d .
H44 H 0.3622 0.4583 0.7498 0.037 Uiso 1 1 calc R
C45 C 0.30064(16) 0.4122(4) 0.69052(18) 0.0345(11) Uani 1 1 d .
C46 C 0.28351(16) 0.3808(3) 0.63796(19) 0.0375(12) Uani 1 1 d .
H46 H 0.2498 0.3651 0.6207 0.045 Uiso 1 1 calc R
C47 C 0.31317(16) 0.3715(3) 0.60964(17) 0.0345(12) Uani 1 1 d .
C48 C 0.29042(16) 0.3357(4) 0.55242(17) 0.0458(13) Uani 1 1 d .
H48A H 0.2623 0.2873 0.5474 0.069 Uiso 1 1 calc R
H48B H 0.3144 0.2940 0.5429 0.069 Uiso 1 1 calc R
H48C H 0.2799 0.4026 0.5301 0.069 Uiso 1 1 calc R
C49 C 0.26720(17) 0.4208(4) 0.7203(2) 0.0521(14) Uani 1 1 d .
H49A H 0.2827 0.3857 0.7550 0.078 Uiso 1 1 calc R
H49B H 0.2366 0.3818 0.7007 0.078 Uiso 1 1 calc R
H49C H 0.2606 0.5003 0.7246 0.078 Uiso 1 1 calc R
C50 C 0.43424(14) 0.4579(4) 0.71848(16) 0.0323(11) Uani 1 1 d .
H50A H 0.4359 0.5226 0.7413 0.048 Uiso 1 1 calc R
H50B H 0.4497 0.4773 0.6938 0.048 Uiso 1 1 calc R
H50C H 0.4511 0.3935 0.7400 0.048 Uiso 1 1 calc R
C1S C 0.2020(3) 1.1192(6) 0.5910(3) 0.117(3) Uani 1 1 d .
H1S1 H 0.1962 1.1074 0.6234 0.176 Uiso 1 1 calc R
H1S2 H 0.1779 1.1724 0.5683 0.176 Uiso 1 1 calc R
H1S3 H 0.2347 1.1500 0.5995 0.176 Uiso 1 1 calc R
C2S C 0.2153(2) 0.9252(6) 0.5909(3) 0.089(2) Uani 1 1 d .
H2S1 H 0.1957 0.9061 0.6120 0.107 Uiso 1 1 calc R
H2S2 H 0.2489 0.9397 0.6160 0.107 Uiso 1 1 calc R
C3S C 0.2168(3) 0.8308(6) 0.5624(3) 0.150(5) Uani 1 1 d .
H3S1 H 0.1836 0.8180 0.5360 0.180 Uiso 1 1 calc R
H3S2 H 0.2379 0.8480 0.5427 0.180 Uiso 1 1 calc R
C4S C 0.2358(4) 0.6404(7) 0.5595(3) 0.190(6) Uani 1 1 d .
H4S1 H 0.2035 0.6211 0.5337 0.285 Uiso 1 1 calc R
H4S2 H 0.2486 0.5767 0.5834 0.285 Uiso 1 1 calc R
H4S3 H 0.2576 0.6570 0.5412 0.285 Uiso 1 1 calc R
Co1 Co 0.5000 0.08871(7) 0.7500 0.0271(2) Uani 1 2 d S
N1 N 0.56946(13) -0.0678(3) 0.72684(13) 0.0307(9) Uani 1 1 d .
N2 N 0.45033(12) 0.2548(3) 0.66289(13) 0.0286(9) Uani 1 1 d .
O1S O 0.1981(2) 1.0217(4) 0.5660(2) 0.154(3) Uani 1 1 d .
O2S O 0.23219(15) 0.7345(4) 0.58800(17) 0.0798(13) Uani 1 1 d .

loop_
_atom_site_aniso_label
_atom_site_aniso_U_11
_atom_site_aniso_U_22
_atom_site_aniso_U_33
_atom_site_aniso_U_23
_atom_site_aniso_U_13
_atom_site_aniso_U_12
C1 0.038(3) 0.021(2) 0.024(3) -0.0003(19) 0.008(2) -0.002(2)
C2 0.022(2) 0.031(3) 0.029(3) -0.010(2) 0.009(2) -0.002(2)
C3 0.032(3) 0.019(2) 0.035(3) -0.001(2) 0.018(2) -0.0012(19)
C4 0.032(3) 0.026(2) 0.034(3) -0.002(2) 0.013(2) -0.008(2)
C5 0.026(3) 0.035(3) 0.041(3) -0.001(2) 0.014(2) -0.003(2)
C6 0.035(3) 0.032(3) 0.052(3) -0.003(2) 0.021(2) -0.002(2)
C7 0.041(3) 0.026(3) 0.040(3) -0.005(2) 0.024(2) -0.002(2)
C8 0.033(3) 0.019(2) 0.036(3) 0.002(2) 0.017(2) -0.003(2)
C9 0.026(2) 0.025(2) 0.032(3) 0.000(2) 0.0062(19) -0.002(2)
C10 0.024(2) 0.023(2) 0.040(3) -0.002(2) 0.007(2) -0.0012(19)
C11 0.036(3) 0.031(3) 0.039(3) 0.002(2) 0.015(2) -0.002(2)
C12 0.022(2) 0.034(3) 0.036(3) -0.008(2) 0.009(2) -0.003(2)
C13 0.038(3) 0.026(3) 0.037(3) -0.006(2) 0.007(2) -0.003(2)
C14 0.034(3) 0.026(3) 0.036(3) -0.002(2) 0.008(2) -0.009(2)
C15 0.051(3) 0.024(3) 0.049(3) 0.001(2) 0.021(2) -0.002(2)
C16 0.042(3) 0.046(3) 0.043(3) -0.013(2) 0.016(2) -0.002(2)
C17 0.066(4) 0.035(3) 0.050(3) -0.003(3) 0.023(3) -0.015(3)
C18 0.039(3) 0.021(2) 0.029(3) 0.0013(19) 0.016(2) 0.005(2)
C19 0.039(3) 0.021(2) 0.023(2) 0.0042(19) 0.011(2) 0.006(2)
C20 0.042(3) 0.024(3) 0.030(3) 0.001(2) 0.011(2) 0.004(2)
C21 0.056(3) 0.029(3) 0.028(3) 0.002(2) 0.016(2) 0.014(2)
C22 0.071(4) 0.032(3) 0.023(3) 0.007(2) 0.024(3) 0.014(3)
C23 0.057(3) 0.025(3) 0.038(3) 0.004(2) 0.030(3) 0.012(2)
C24 0.037(3) 0.027(3) 0.029(3) 0.004(2) 0.012(2) -0.002(2)
C25 0.069(4) 0.051(3) 0.030(3) 0.007(2) 0.009(3) 0.011(3)
C26 0.075(4) 0.044(3) 0.060(4) 0.014(3) 0.051(3) 0.013(3)
C27 0.033(3) 0.024(2) 0.022(2) -0.0006(19) 0.004(2) 0.005(2)
C28 0.035(3) 0.026(3) 0.028(3) -0.004(2) 0.005(2) 0.006(2)
C29 0.037(3) 0.029(3) 0.033(3) 0.001(2) 0.004(2) 0.010(2)
C30 0.052(3) 0.035(3) 0.030(3) 0.003(2) 0.010(2) 0.012(2)
C31 0.044(3) 0.031(3) 0.031(3) 0.000(2) 0.016(2) 0.006(2)
C32 0.033(3) 0.024(2) 0.023(2) -0.0038(19) 0.007(2) 0.001(2)
C33 0.030(3) 0.029(3) 0.022(2) 0.0001(19) 0.0076(19) 0.007(2)
C34 0.039(3) 0.025(3) 0.022(2) -0.0008(19) 0.012(2) 0.005(2)
C35 0.047(3) 0.025(3) 0.040(3) 0.008(2) 0.022(2) 0.009(2)
C36 0.036(3) 0.043(3) 0.031(3) 0.008(2) 0.010(2) 0.005(2)
C37 0.034(3) 0.042(3) 0.029(3) -0.002(2) 0.010(2) -0.005(2)
C38 0.036(3) 0.031(3) 0.029(3) -0.002(2) 0.010(2) -0.002(2)
C39 0.046(3) 0.028(3) 0.036(3) -0.002(2) 0.019(2) 0.001(2)
C40 0.038(3) 0.065(4) 0.061(4) 0.028(3) 0.020(3) 0.016(3)
C41 0.052(3) 0.032(3) 0.043(3) -0.005(2) 0.009(2) -0.005(2)
C42 0.030(3) 0.020(2) 0.032(3) -0.0017(19) 0.005(2) 0.0026(19)
C43 0.026(2) 0.015(2) 0.035(3) 0.0008(19) 0.006(2) 0.0023(19)
C44 0.032(3) 0.020(2) 0.039(3) 0.000(2) 0.011(2) 0.002(2)
C45 0.036(3) 0.022(2) 0.048(3) 0.003(2) 0.018(2) 0.004(2)
C46 0.027(3) 0.024(3) 0.052(3) -0.001(2) 0.005(2) 0.005(2)
C47 0.033(3) 0.024(3) 0.037(3) 0.000(2) 0.002(2) 0.008(2)
C48 0.034(3) 0.049(3) 0.039(3) -0.004(2) -0.004(2) 0.006(2)
C49 0.043(3) 0.050(3) 0.069(4) -0.002(3) 0.028(3) -0.004(3)
C50 0.030(3) 0.030(3) 0.031(3) -0.005(2) 0.006(2) -0.004(2)
C1S 0.177(9) 0.053(5) 0.140(7) -0.012(5) 0.081(6) 0.026(5)
C2S 0.085(5) 0.057(5) 0.105(6) 0.023(4) 0.011(4) 0.004(4)
C3S 0.188(10) 0.065(5) 0.103(7) 0.022(5) -0.053(6) 0.026(6)
C4S 0.295(14) 0.086(7) 0.098(7) -0.033(5) -0.030(7) 0.059(8)
Co1 0.0291(5) 0.0210(5) 0.0290(5) 0.000 0.0083(4) 0.000
N1 0.038(2) 0.022(2) 0.033(2) 0.0007(17) 0.0139(17) -0.0006(18)
N2 0.028(2) 0.025(2) 0.028(2) -0.0019(18) 0.0056(17) 0.0018(17)
O1S 0.126(5) 0.065(4) 0.167(6) 0.002(4) -0.062(4) 0.019(3)
O2S 0.076(3) 0.061(3) 0.082(3) 0.022(2) 0.006(2) -0.006(2)

loop_
_atom_type_symbol
_atom_type_description
_atom_type_scat_dispersion_real
_atom_type_scat_dispersion_imag
_atom_type_scat_source
C C 0.0033 0.0016 'International Tables Vol C Tables 4.2.6.8 and 6.1.1.4'
H H 0.0000 0.0000 'International Tables Vol C Tables 4.2.6.8 and 6.1.1.4'
N N 0.0061 0.0033 'International Tables Vol C Tables 4.2.6.8 and 6.1.1.4'
Co Co 0.3494 0.9721 'International Tables Vol C Tables 4.2.6.8 and 6.1.1.4'
O O 0.0106 0.0060 'International Tables Vol C Tables 4.2.6.8 and 6.1.1.4'

loop_
_geom_angle_atom_site_label_1
_geom_angle_atom_site_label_2
_geom_angle_atom_site_label_3
_geom_angle
_geom_angle_site_symmetry_1
_geom_angle_site_symmetry_3
N1 C1 Co1 175.2(4) . .
N2 C2 Co1 177.9(4) . .
N1 C3 C8 120.2(4) . .
N1 C3 C4 118.0(4) . .
C8 C3 C4 121.7(4) . .
C5 C4 C3 118.0(4) . .
C5 C4 C9 121.3(4) . .
C3 C4 C9 120.5(4) . .
C6 C5 C4 120.9(4) . .
C5 C6 C7 120.4(4) . .
C6 C7 C8 121.5(4) . .
C7 C8 C3 117.3(4) . .
C7 C8 C18 119.6(4) . .
C3 C8 C18 123.0(4) . .
C10 C9 C14 119.4(4) . .
C10 C9 C4 118.7(4) . .
C14 C9 C4 121.9(4) . .
C11 C10 C9 119.4(4) . .
C11 C10 C15 119.7(4) . .
C9 C10 C15 120.8(4) . .
C10 C11 C12 122.3(4) . .
C13 C12 C11 117.4(4) . .
C13 C12 C16 121.1(4) . .
C11 C12 C16 121.4(4) . .
C14 C13 C12 122.4(4) . .
C13 C14 C9 119.1(4) . .
C13 C14 C17 119.8(4) . .
C9 C14 C17 121.2(4) . .
C23 C18 C19 118.7(4) . .
C23 C18 C8 121.5(4) . .
C19 C18 C8 119.6(4) . .
C20 C19 C18 119.1(4) . .
C20 C19 C24 117.6(4) . .
C18 C19 C24 123.3(4) . .
C19 C20 C21 123.2(4) . .
C22 C21 C20 116.9(4) . .
C22 C21 C25 121.7(4) . .
C20 C21 C25 121.4(5) . .
C21 C22 C23 122.8(4) . .
C22 C23 C18 119.3(4) . .
C22 C23 C26 118.2(4) . .
C18 C23 C26 122.6(4) . .
N2 C27 C32 118.8(4) . .
N2 C27 C28 119.2(4) . .
C32 C27 C28 122.0(4) . .
C29 C28 C27 116.7(4) . .
C29 C28 C42 119.9(4) . .
C27 C28 C42 123.4(4) . .
C30 C29 C28 122.2(4) . .
C29 C30 C31 119.7(4) . .
C30 C31 C32 121.2(4) . .
C31 C32 C27 118.0(4) . .
C31 C32 C33 119.3(4) . .
C27 C32 C33 122.5(4) . .
C34 C33 C38 119.7(4) . .
C34 C33 C32 122.2(4) . .
C38 C33 C32 118.1(4) . .
C35 C34 C33 118.5(4) . .
C35 C34 C39 118.8(4) . .
C33 C34 C39 122.6(4) . .
C36 C35 C34 122.6(4) . .
C35 C36 C37 118.1(4) . .
C35 C36 C40 121.6(4) . .
C37 C36 C40 120.3(4) . .
C38 C37 C36 121.6(4) . .
C37 C38 C33 119.4(4) . .
C37 C38 C41 119.8(4) . .
C33 C38 C41 120.8(4) . .
C43 C42 C47 118.6(4) . .
C43 C42 C28 121.5(4) . .
C47 C42 C28 119.8(4) . .
C44 C43 C42 119.2(4) . .
C44 C43 C50 117.6(4) . .
C42 C43 C50 123.1(4) . .
C45 C44 C43 123.2(4) . .
C44 C45 C46 116.7(4) . .
C44 C45 C49 121.7(4) . .
C46 C45 C49 121.6(4) . .
C47 C46 C45 123.1(4) . .
C46 C47 C42 119.2(4) . .
C46 C47 C48 118.4(4) . .
C42 C47 C48 122.4(4) . .
O1S C2S C3S 119.6(7) . .
O2S C3S C2S 118.3(7) . .
C2 Co1 C2 100.2(2) . 2_656
C2 Co1 C1 112.29(18) . .
C2 Co1 C1 112.14(18) 2_656 .
C2 Co1 C1 112.14(18) . 2_656
C2 Co1 C1 112.29(18) 2_656 2_656
C1 Co1 C1 107.8(3) . 2_656
C1 N1 C3 167.8(4) . .
C2 N2 C27 164.3(4) . .
C1S O1S C2S 122.8(7) . .
C3S O2S C4S 118.4(6) . .

loop_
_geom_bond_atom_site_label_1
_geom_bond_atom_site_label_2
_geom_bond_distance
_geom_bond_site_symmetry_2
C1 N1 1.180(5) .
C1 Co1 1.839(5) .
C2 N2 1.189(5) .
C2 Co1 1.833(5) .
C3 N1 1.397(5) .
C3 C8 1.401(6) .
C3 C4 1.417(6) .
C4 C5 1.385(6) .
C4 C9 1.497(6) .
C5 C6 1.376(6) .
C6 C7 1.382(6) .
C7 C8 1.391(6) .
C8 C18 1.499(6) .
C9 C10 1.399(6) .
C9 C14 1.416(6) .
C10 C11 1.383(6) .
C10 C15 1.521(6) .
C11 C12 1.396(6) .
C12 C13 1.388(6) .
C12 C16 1.513(6) .
C13 C14 1.385(6) .
C14 C17 1.510(6) .
C18 C23 1.412(6) .
C18 C19 1.413(6) .
C19 C20 1.388(6) .
C19 C24 1.514(6) .
C20 C21 1.389(6) .
C21 C22 1.382(7) .
C21 C25 1.508(6) .
C22 C23 1.397(6) .
C23 C26 1.515(6) .
C27 N2 1.395(5) .
C27 C32 1.405(6) .
C27 C28 1.412(6) .
C28 C29 1.402(6) .
C28 C42 1.491(6) .
C29 C30 1.378(6) .
C30 C31 1.385(6) .
C31 C32 1.394(6) .
C32 C33 1.498(6) .
C33 C34 1.402(6) .
C33 C38 1.416(6) .
C34 C35 1.393(6) .
C34 C39 1.512(6) .
C35 C36 1.384(6) .
C36 C37 1.391(6) .
C36 C40 1.510(6) .
C37 C38 1.384(6) .
C38 C41 1.515(6) .
C42 C43 1.410(6) .
C42 C47 1.416(6) .
C43 C44 1.386(6) .
C43 C50 1.517(5) .
C44 C45 1.380(6) .
C45 C46 1.389(6) .
C45 C49 1.511(6) .
C46 C47 1.383(6) .
C47 C48 1.520(6) .
C1S O1S 1.328(7) .
C2S O1S 1.333(7) .
C2S C3S 1.378(9) .
C3S O2S 1.330(7) .
C4S O2S 1.391(8) .
Co1 C2 1.833(5) 2_656
Co1 C1 1.839(5) 2_656
